data_9009330
loop_
_publ_author_name
'Hawthorne, F. C.'

_publ_section_title
;
 The crystal chemistry of the benitoite group minerals and
 structural relations in (Si3O9) ring structures
 Sample: "occurs in small fractures and as scattered grains in
 recrystallized siliceous limestone at Santa Cruz, Ca"
;
_journal_name_full 'Neues Jahrbuch fur Mineralogie, Monatshefte'
_journal_page_first 16
_journal_page_last 30
_journal_volume 1987
_journal_year 1987
_chemical_formula_sum 'Ba O9 Si3 Sn0.77 Ti0.23'
_chemical_name_mineral Pabstite
_space_group_IT_number 188
_symmetry_space_group_name_Hall 'P -6c 2'
_symmetry_space_group_name_H-M 'P -6 c 2'
_cell_angle_alpha 90
_cell_angle_beta 90
_cell_angle_gamma 120
_cell_length_a 6.7037
_cell_length_b 6.7037
_cell_length_c 9.824
_cell_formula_units_Z 2
_cell_volume 382.339
_database_code_amcsd 0014808
_exptl_crystal_density_diffrn 4.065
_cod_original_formula_sum 'Ba (Sn.77 Ti.23) Si3 O9'
_cod_database_code 9009330

loop_
_space_group_symop_operation_xyz
x,y,z
x,x-y,-z
-x+y,-x,1/2-z
-y,-x,1/2+z
-y,x-y,z
-x+y,y,-z
x,y,1/2-z
x,x-y,1/2+z
-x+y,-x,z
-y,-x,-z
-y,x-y,1/2-z
-x+y,y,1/2+z

loop_
_atom_site_aniso_label
_atom_site_aniso_U_11
_atom_site_aniso_U_22
_atom_site_aniso_U_33
_atom_site_aniso_U_12
_atom_site_aniso_U_13
_atom_site_aniso_U_23
Ba 0.00910 0.00910 0.01590 0.00450 0.00000 0.00000
Sn 0.00700 0.00700 0.00600 0.00350 0.00000 0.00000
Ti 0.00700 0.00700 0.00600 0.00350 0.00000 0.00000
Si 0.00540 0.00280 0.00530 0.00160 0.00000 0.00000
O1 0.00400 0.00140 0.01920 0.00090 0.00000 0.00000
O2 0.00890 0.01140 0.00830 0.00540 0.00060 0.00400

loop_
_atom_site_label
_atom_site_fract_x
_atom_site_fract_y
_atom_site_fract_z
_atom_site_occupancy
_atom_site_U_iso_or_equiv
Ba 0.66667 0.33333 0.00000 1.00000 0.01130
Sn 0.33333 0.66667 0.00000 0.77000 0.00670
Ti 0.33333 0.66667 0.00000 0.23000 0.00670
Si 0.06740 0.28580 0.25000 1.00000 0.00470
O1 0.25050 0.19330 0.25000 1.00000 0.00840
O2 0.08080 0.42370 0.11370 1.00000 0.00940

loop_
_cod_related_entry_id
_cod_related_entry_database
_cod_related_entry_code
1 AMCSD 0014808
